data_7040572
loop_
_publ_author_name
'Brunner, Fabian'
'Mart\'inez-Sarti, Laura'
'Keller, Sarah'
'Perteg\'as, Antonio'
'Prescimone, Alessandro'
'Constable, Edwin C.'
'Bolink, Henk J.'
'Housecroft, Catherine E.'

_publ_section_title
;
 Peripheral halo-functionalization in [Cu(N^N)(P^P)](+) emitters:
 influence on the performances of light-emitting electrochemical cells.
;
_journal_issue 38
_journal_name_full 'Dalton transactions (Cambridge, England : 2003)'
_journal_page_first 15180
_journal_page_last 15192
_journal_paper_doi 10.1039/c6dt02665f
_journal_volume 45
_journal_year 2016
_chemical_compound_source 'Fabian Brunner'
_chemical_formula_moiety 'C60.00 H48.60 Cu1 F8 N2 O1.80 P3'
_chemical_formula_sum 'C60 H48.6 Cu F8 N2 O1.8 P3'
_chemical_formula_weight 1134.91
_space_group_IT_number 2
_symmetry_cell_setting triclinic
_symmetry_space_group_name_Hall '-P 1'
_symmetry_space_group_name_H-M 'P -1'
_atom_sites_solution_hydrogens difmap
_atom_sites_solution_primary direct
_audit_creation_date 2015-08-18
_audit_creation_method CRYSTALS_ver_14.61_build_5555
_audit_update_record
;
2016-06-21 deposited with the CCDC.
2016-08-17 downloaded from the CCDC.
;
_cell_angle_alpha 76.797(5)
_cell_angle_beta 84.595(4)
_cell_angle_gamma 88.547(4)
_cell_formula_units_Z 2
_cell_length_a 11.8717(7)
_cell_length_b 14.5153(11)
_cell_length_c 17.3347(11)
_cell_measurement_reflns_used 9909
_cell_measurement_temperature 123
_cell_measurement_theta_max 70
_cell_measurement_theta_min 3
_cell_volume 2895.2(3)
_computing_cell_refinement 'Apex2 (Bruker AXS, 2006)'
_computing_data_collection 'Apex2 (Bruker AXS, 2006)'
_computing_data_reduction 'Apex2 (Bruker AXS, 2006)'
_computing_molecular_graphics 'CAMERON (Watkin et al., 1996)'
_computing_publication_material 'CRYSTALS (Betteridge et al., 2003)'
_computing_structure_refinement 'CRYSTALS (Betteridge et al., 2003)'
_computing_structure_solution 'SIR92 (Altomare et al., 1994)'
_diffrn_ambient_temperature 123
_diffrn_measured_fraction_theta_full 0.944
_diffrn_measured_fraction_theta_max 0.944
_diffrn_measurement_device Area
_diffrn_measurement_device_type 'Bruker Kappa Apex2'
_diffrn_measurement_method '\f & \w scans'
_diffrn_radiation_monochromator graphite
_diffrn_radiation_type 'Cu K\a'
_diffrn_radiation_wavelength 1.54178
_diffrn_reflns_av_R_equivalents 0.060
_diffrn_reflns_limit_h_max 13
_diffrn_reflns_limit_h_min -14
_diffrn_reflns_limit_k_max 17
_diffrn_reflns_limit_k_min -17
_diffrn_reflns_limit_l_max 15
_diffrn_reflns_limit_l_min -20
_diffrn_reflns_number 36247
_diffrn_reflns_theta_full 70.214
_diffrn_reflns_theta_max 70.215
_diffrn_reflns_theta_min 2.629
_diffrn_standards_number 0
_exptl_absorpt_coefficient_mu 1.894
_exptl_absorpt_correction_T_max 0.91
_exptl_absorpt_correction_T_min 0.77
_exptl_absorpt_correction_type multi-scan
_exptl_absorpt_process_details 'SADABS (Siemens, 1996)'
_exptl_crystal_colour yellow
_exptl_crystal_density_diffrn 1.302
_exptl_crystal_density_method 'not measured'
_exptl_crystal_description block
_exptl_crystal_F_000 1166.000
_exptl_crystal_recrystallization_method
; 
 DCM / Et2O
;
_exptl_crystal_size_max 0.070
_exptl_crystal_size_mid 0.060
_exptl_crystal_size_min 0.050
_refine_diff_density_max 1.66
_refine_diff_density_min -1.46
_refine_ls_extinction_method None
_refine_ls_goodness_of_fit_ref 1.0746
_refine_ls_hydrogen_treatment constr
_refine_ls_matrix_type full
_refine_ls_number_parameters 828
_refine_ls_number_reflns 10371
_refine_ls_number_restraints 896
_refine_ls_R_factor_all 0.1526
_refine_ls_R_factor_gt 0.1078
_refine_ls_shift/su_max 0.0069323
_refine_ls_shift/su_mean 0.0002338
_refine_ls_structure_factor_coef Fsqd
_refine_ls_weighting_details
;
 Method, part 1, Chebychev polynomial, (Watkin, 1994, Prince, 1982) 
 [weight] = 1.0/[A~0~*T~0~(x)+A~1~*T~1~(x) ... +A~n-1~]*T~n-1~(x)] 
 where A~i~ are the Chebychev coefficients listed below and x= Fcalc/Fmax 
 Method = Robust Weighting (Prince, 1982) 
 W = [weight] * [1-(deltaF/6*sigmaF)^2^]^2^ 
 A~i~ are: 
 7.69 10.2 2.66 
;
_refine_ls_weighting_scheme calc
_refine_ls_wR_factor_all 0.3329
_refine_ls_wR_factor_gt 0.2856
_refine_ls_wR_factor_ref 0.3326
_reflns_limit_h_max 14
_reflns_limit_h_min -13
_reflns_limit_k_max 17
_reflns_limit_k_min -16
_reflns_limit_l_max 20
_reflns_limit_l_min 0
_reflns_number_gt 5821
_reflns_number_total 10430
_reflns_threshold_expression I>2.0\s(I)
_oxford_diffrn_Wilson_B_factor 0.00
_oxford_diffrn_Wilson_scale 0.00
_oxford_refine_ls_r_factor_ref 0.1526
_oxford_refine_ls_scale 0.12049(10)
_oxford_reflns_number_all 10372
_oxford_reflns_threshold_expression_ref I>-3.0\s(I)
_oxford_structure_analysis_title 'brf33_123k_0m in P-1'
_cod_data_source_file c6dt02665f2.cif
_cod_data_source_block BRF33_123K
_cod_depositor_comments
;Adding full bibliography for 7040570--7040575.cif.

 Adding full bibliography for 7040570--7040575.cif.
;
_cod_original_sg_symbol_H-M 'P -1 '
_cod_original_formula_sum 'C60.00 H48.60 Cu1 F8 N2 O1.80 P3'
_cod_database_code 7040572

loop_
_symmetry_equiv_pos_as_xyz
x,y,z
-x,-y,-z

loop_
_atom_site_label
_atom_site_type_symbol
_atom_site_fract_x
_atom_site_fract_y
_atom_site_fract_z
_atom_site_U_iso_or_equiv
_atom_site_occupancy
_atom_site_adp_type
_atom_site_refinement_flags_posn
_atom_site_refinement_flags_adp
_atom_site_disorder_group
Cu1 Cu 0.77078(6) 0.29467(7) 0.29610(6) 0.0617 1.0000 Uani . U .
F1 F 0.1147(5) 0.4648(8) -0.0633(4) 0.1599 1.0000 Uani . U .
F2 F 1.1174(8) 0.2368(10) -0.2647(6) 0.1412 0.6500 Uani . U 1
N1 N 0.6653(4) 0.3727(4) 0.2139(3) 0.0585 1.0000 Uani . U .
N2 N 0.8498(4) 0.2728(4) 0.1883(4) 0.0659 1.0000 Uani . U .
O1 O 0.6478(3) 0.3036(3) 0.4719(3) 0.0564 1.0000 Uani . U .
P1 P 0.86839(12) 0.35903(14) 0.37585(11) 0.0642 1.0000 Uani . U .
P2 P 0.65801(11) 0.17410(12) 0.37039(10) 0.0559 1.0000 Uani . U .
P3 P 0.4674(4) 0.7243(3) 0.1940(3) 0.0770 0.5000 Uani D U 1
F3 F 0.3887(5) 0.6425(4) 0.2437(4) 0.1274 1.0000 Uani D U .
F4 F 0.5642(6) 0.6521(6) 0.1822(6) 0.1031 0.5000 Uani D U 1
F5 F 0.4194(9) 0.7145(8) 0.1152(5) 0.1206 0.5000 Uani D U 1
F6 F 0.5452(8) 0.8074(6) 0.1469(6) 0.1327 0.5000 Uani D U 1
F7 F 0.3708(8) 0.7980(6) 0.2058(6) 0.1350 0.5000 Uani D U 1
F8 F 0.5126(8) 0.7339(6) 0.2743(5) 0.1086 0.5000 Uani D U 1
C1 C 0.5740(5) 0.4258(5) 0.2289(4) 0.0601 1.0000 Uani . U .
C2 C 0.5735(6) 0.4620(6) 0.3035(5) 0.0749 1.0000 Uani . U .
C3 C 0.4850(5) 0.4411(5) 0.1828(4) 0.0617 1.0000 Uani . U .
C4 C 0.4863(5) 0.4003(4) 0.1168(4) 0.0583 1.0000 Uani . U .
C5 C 0.5801(6) 0.3493(5) 0.0989(4) 0.0636 1.0000 Uani . U .
C6 C 0.6691(5) 0.3376(5) 0.1479(4) 0.0600 1.0000 Uani . U .
C7 C 0.3876(6) 0.4142(5) 0.0693(4) 0.0671 1.0000 Uani . U .
C8 C 0.2812(7) 0.4430(8) 0.1003(6) 0.0957 1.0000 Uani . U .
C9 C 0.1895(8) 0.4620(9) 0.0539(6) 0.1100 1.0000 Uani . U .
C10 C 0.2035(8) 0.4498(10) -0.0195(6) 0.1160 1.0000 Uani . U .
C11 C 0.3035(8) 0.4177(10) -0.0520(6) 0.1172 1.0000 Uani . U .
C12 C 0.3941(7) 0.4000(7) -0.0072(5) 0.0895 1.0000 Uani . U .
C13 C 0.7796(7) 0.2909(6) 0.1300(4) 0.0731 1.0000 Uani . U .
C14 C 0.8262(10) 0.2849(9) 0.0569(7) 0.0683 0.6500 Uani . U 1
C15 C 0.9403(9) 0.2519(9) 0.0416(8) 0.0673 0.6500 Uani . U 1
C16 C 1.0011(10) 0.2294(10) 0.1040(7) 0.0709 0.6500 Uani . U 1
C17 C 0.9547(6) 0.2403(6) 0.1713(5) 0.0777 1.0000 Uani . U .
C18 C 1.0309(6) 0.2201(9) 0.2406(6) 0.1043 1.0000 Uani . U .
C19 C 0.9864(9) 0.2450(9) -0.0401(7) 0.0745 0.6500 Uani . U 1
C20 C 0.9137(10) 0.2261(10) -0.0922(8) 0.0837 0.6500 Uani . U 1
C21 C 0.9600(12) 0.2219(12) -0.1711(9) 0.0964 0.6500 Uani . U 1
C22 C 1.0738(12) 0.2385(13) -0.1902(9) 0.0976 0.6500 Uani . U 1
C23 C 1.1513(11) 0.2499(11) -0.1363(8) 0.0878 0.6500 Uani . U 1
C24 C 1.1035(9) 0.2539(9) -0.0613(7) 0.0720 0.6500 Uani . U 1
C25 C 0.9773(5) 0.4411(6) 0.3221(4) 0.0671 1.0000 Uani . U .
C26 C 0.9566(6) 0.4921(9) 0.2481(5) 0.1033 1.0000 Uani . U .
C27 C 1.0333(7) 0.5584(11) 0.2033(6) 0.1313 1.0000 Uani . U .
C28 C 1.1339(7) 0.5754(10) 0.2353(6) 0.1208 1.0000 Uani . U .
C29 C 1.1562(6) 0.5215(7) 0.3082(5) 0.0803 1.0000 Uani . U .
C30 C 1.0800(5) 0.4565(5) 0.3517(5) 0.0638 1.0000 Uani . U .
C31 C 0.9402(5) 0.2808(5) 0.4560(5) 0.0708 1.0000 Uani . U .
C32 C 0.9683(6) 0.3089(6) 0.5253(5) 0.0780 1.0000 Uani . U .
C33 C 1.0222(7) 0.2539(7) 0.5834(6) 0.0900 1.0000 Uani . U .
C34 C 1.0517(7) 0.1628(7) 0.5776(7) 0.0996 1.0000 Uani . U .
C35 C 1.0292(8) 0.1305(6) 0.5159(7) 0.0948 1.0000 Uani . U .
C36 C 0.9694(6) 0.1883(6) 0.4545(6) 0.0846 1.0000 Uani . U .
C37 C 0.7845(5) 0.4298(5) 0.4356(4) 0.0561 1.0000 Uani . U .
C38 C 0.8126(5) 0.5224(5) 0.4364(4) 0.0567 1.0000 Uani . U .
C39 C 0.7456(5) 0.5712(5) 0.4828(4) 0.0616 1.0000 Uani . U .
C40 C 0.6536(6) 0.5298(5) 0.5306(4) 0.0638 1.0000 Uani . U .
C41 C 0.6223(5) 0.4382(5) 0.5309(4) 0.0595 1.0000 Uani . U .
C42 C 0.6877(4) 0.3895(5) 0.4819(4) 0.0545 1.0000 Uani . U .
C43 C 0.6829(5) 0.2170(5) 0.5164(4) 0.0561 1.0000 Uani . U .
C44 C 0.7098(6) 0.2017(5) 0.5942(4) 0.0664 1.0000 Uani . U .
C45 C 0.7378(7) 0.1123(6) 0.6340(5) 0.0750 1.0000 Uani . U .
C46 C 0.7365(6) 0.0382(6) 0.5959(5) 0.0717 1.0000 Uani . U .
C47 C 0.7108(5) 0.0521(5) 0.5190(4) 0.0625 1.0000 Uani . U .
C48 C 0.6832(4) 0.1443(5) 0.4757(4) 0.0566 1.0000 Uani . U .
C49 C 0.6656(5) 0.0604(5) 0.3418(4) 0.0623 1.0000 Uani . U .
C50 C 0.7571(6) 0.0423(5) 0.2914(5) 0.0736 1.0000 Uani . U .
C51 C 0.7638(8) -0.0408(6) 0.2644(6) 0.0934 1.0000 Uani . U .
C52 C 0.6771(8) -0.1030(6) 0.2850(6) 0.0932 1.0000 Uani . U .
C53 C 0.5870(7) -0.0879(6) 0.3329(6) 0.0865 1.0000 Uani . U .
C54 C 0.5797(6) -0.0040(6) 0.3616(6) 0.0861 1.0000 Uani . U .
C55 C 0.5049(4) 0.1977(4) 0.3731(4) 0.0564 1.0000 Uani . U .
C56 C 0.4372(5) 0.1959(4) 0.4412(4) 0.0596 1.0000 Uani . U .
C57 C 0.3205(5) 0.2132(5) 0.4383(5) 0.0722 1.0000 Uani . U .
C58 C 0.2755(6) 0.2335(5) 0.3666(6) 0.0831 1.0000 Uani . U .
C59 C 0.3420(6) 0.2358(6) 0.2975(6) 0.0840 1.0000 Uani . U .
C60 C 0.4574(6) 0.2183(6) 0.3008(5) 0.0728 1.0000 Uani . U .
P4 P 0.4124(4) 0.7422(3) 0.1815(3) 0.0695 0.5000 Uani . U 2
F9 F 0.2933(10) 0.7818(10) 0.2009(10) 0.1311 0.5000 Uani . U 2
F10 F 0.4652(13) 0.7991(14) 0.2304(11) 0.1602 0.5000 Uani . U 2
F11 F 0.3662(12) 0.6916(11) 0.1189(8) 0.1201 0.5000 Uani . U 2
F12 F 0.5358(11) 0.6996(13) 0.1643(8) 0.1214 0.5000 Uani . U 2
F13 F 0.4422(19) 0.8270(11) 0.1081(12) 0.1749 0.5000 Uani . U 2
F14 F 0.9493(12) 0.0140(11) -0.2082(7) 0.0959 0.3500 Uani . U 2
C61 C 0.8939(12) 0.1476(11) -0.0209(8) 0.0392 0.3500 Uani . U 2
C62 C 0.8489(17) 0.1184(19) -0.1410(11) 0.0794 0.3500 Uani . U 2
C63 C 0.8318(14) 0.1679(13) -0.0802(10) 0.0537 0.3500 Uani . U 2
C64 C 0.8772(10) 0.1996(9) 0.0463(8) 0.0331 0.3500 Uani . U 2
C65 C 0.9344(16) 0.066(2) -0.1467(13) 0.0842 0.3500 Uani . U 2
C66 C 0.9717(14) 0.0698(13) -0.0156(10) 0.0537 0.3500 Uani . U 2
C67 C 0.9905(16) 0.0226(16) -0.0775(12) 0.0696 0.3500 Uani . U 2
C68 C 0.7726(10) 0.2419(10) 0.0620(8) 0.0304 0.3500 Uani . U 2
C69 C 0.9592(12) 0.1972(12) 0.0975(11) 0.0394 0.3500 Uani . U 2
O2 O 0.3408(16) 0.1487(13) 0.1125(11) 0.108(5) 0.4000 Uiso . . .
O3 O 0.5572(14) 0.0852(12) 0.1069(9) 0.096(4) 0.4000 Uiso . . .
H21 H 0.5067 0.4981 0.3095 0.0893 1.0000 Uiso R . .
H22 H 0.6379 0.5008 0.2998 0.0893 1.0000 Uiso R . .
H23 H 0.5756 0.4103 0.3482 0.0893 1.0000 Uiso R . .
H31 H 0.4225 0.4789 0.1953 0.0734 1.0000 Uiso R . .
H51 H 0.5846 0.3220 0.0538 0.0755 1.0000 Uiso R . .
H81 H 0.2727 0.4529 0.1528 0.1155 1.0000 Uiso R . .
H91 H 0.1181 0.4805 0.0752 0.1331 1.0000 Uiso R . .
H111 H 0.3086 0.4068 -0.1042 0.1389 1.0000 Uiso R . .
H121 H 0.4633 0.3791 -0.0298 0.1087 1.0000 Uiso R . .
H141 H 0.7819 0.3044 0.0131 0.0792 0.6500 Uiso R . 1
H161 H 1.0754 0.2041 0.0995 0.0839 0.6500 Uiso R . 1
H181 H 1.1024 0.1980 0.2227 0.1192 1.0000 Uiso R . .
H182 H 1.0407 0.2767 0.2579 0.1192 1.0000 Uiso R . .
H183 H 0.9972 0.1734 0.2837 0.1192 1.0000 Uiso R . .
H201 H 0.8352 0.2163 -0.0768 0.0996 0.6500 Uiso R . 1
H211 H 0.9124 0.2096 -0.2087 0.1169 0.6500 Uiso R . 1
H231 H 1.2304 0.2560 -0.1510 0.1071 0.6500 Uiso R . 1
H241 H 1.1514 0.2624 -0.0226 0.0847 0.6500 Uiso R . 1
H261 H 0.8879 0.4829 0.2269 0.1236 1.0000 Uiso R . .
H271 H 0.9943 0.6172 0.1922 0.1617 1.0000 Uiso R . .
H272 H 1.0544 0.5393 0.1551 0.1617 1.0000 Uiso R . .
H281 H 1.1855 0.6230 0.2070 0.1428 1.0000 Uiso R . .
H291 H 1.2261 0.5291 0.3286 0.0944 1.0000 Uiso R . .
H301 H 1.0970 0.4209 0.4025 0.0759 1.0000 Uiso R . .
H321 H 0.9482 0.3711 0.5305 0.0917 1.0000 Uiso R . .
H331 H 1.0395 0.2772 0.6278 0.1077 1.0000 Uiso R . .
H341 H 1.0882 0.1227 0.6193 0.1218 1.0000 Uiso R . .
H351 H 1.0539 0.0689 0.5118 0.1157 1.0000 Uiso R . .
H361 H 0.9489 0.1615 0.4126 0.1007 1.0000 Uiso R . .
H381 H 0.8766 0.5520 0.4042 0.0684 1.0000 Uiso R . .
H391 H 0.7644 0.6344 0.4829 0.0739 1.0000 Uiso R . .
H401 H 0.6097 0.5643 0.5632 0.0753 1.0000 Uiso R . .
H411 H 0.5583 0.4092 0.5637 0.0709 1.0000 Uiso R . .
H441 H 0.7100 0.2532 0.6196 0.0804 1.0000 Uiso R . .
H451 H 0.7565 0.1018 0.6874 0.0898 1.0000 Uiso R . .
H461 H 0.7552 -0.0236 0.6240 0.0880 1.0000 Uiso R . .
H471 H 0.7112 0.0001 0.4941 0.0746 1.0000 Uiso R . .
H501 H 0.8162 0.0874 0.2754 0.0883 1.0000 Uiso R . .
H511 H 0.8278 -0.0536 0.2312 0.1131 1.0000 Uiso R . .
H521 H 0.6803 -0.1588 0.2650 0.1119 1.0000 Uiso R . .
H531 H 0.5285 -0.1338 0.3480 0.1044 1.0000 Uiso R . .
H541 H 0.5154 0.0073 0.3952 0.1053 1.0000 Uiso R . .
H561 H 0.4694 0.1825 0.4907 0.0722 1.0000 Uiso R . .
H571 H 0.2736 0.2108 0.4862 0.0853 1.0000 Uiso R . .
H581 H 0.1966 0.2451 0.3651 0.0987 1.0000 Uiso R . .
H591 H 0.3099 0.2505 0.2480 0.1004 1.0000 Uiso R . .
H601 H 0.5042 0.2195 0.2531 0.0876 1.0000 Uiso R . .
H621 H 0.7942 0.1228 -0.1783 0.0943 0.3500 Uiso R . 2
H631 H 0.7763 0.2166 -0.0833 0.0695 0.3500 Uiso R . 2
H661 H 1.0116 0.0509 0.0306 0.0617 0.3500 Uiso R . 2
H671 H 1.0356 -0.0330 -0.0735 0.0787 0.3500 Uiso R . 2
H681 H 0.7069 0.2399 0.0352 0.0348 0.3500 Uiso R . 2
H691 H 1.0270 0.1646 0.0864 0.0480 0.3500 Uiso R . 2
H1 H 0.3227 0.1743 0.0628 0.1252 0.4000 Uiso R . .
H2 H 0.3335 0.1928 0.1416 0.1252 0.4000 Uiso R . .
H4 H 0.5629 0.0314 0.1444 0.1186 0.4000 Uiso R . .
H5 H 0.6032 0.1293 0.1159 0.1186 0.4000 Uiso R . .

loop_
_atom_site_aniso_label
_atom_site_aniso_U_11
_atom_site_aniso_U_22
_atom_site_aniso_U_33
_atom_site_aniso_U_23
_atom_site_aniso_U_13
_atom_site_aniso_U_12
Cu1 0.0324(4) 0.0914(7) 0.0836(6) -0.0657(5) -0.0062(4) -0.0001(4)
F1 0.071(3) 0.304(10) 0.098(4) -0.019(5) -0.030(3) -0.039(4)
F2 0.092(5) 0.253(13) 0.117(5) -0.123(8) -0.011(4) 0.029(6)
N1 0.038(2) 0.074(3) 0.080(2) -0.0524(19) -0.0003(17) -0.0017(16)
N2 0.049(2) 0.086(3) 0.082(2) -0.059(3) -0.0034(16) 0.009(2)
O1 0.0414(19) 0.0722(19) 0.073(2) -0.0476(18) -0.0150(17) -0.0016(16)
P1 0.0294(6) 0.0925(11) 0.0942(11) -0.0684(10) -0.0085(6) -0.0031(6)
P2 0.0325(6) 0.0770(9) 0.0774(9) -0.0549(8) -0.0121(6) 0.0019(6)
P3 0.056(3) 0.080(3) 0.120(3) -0.064(2) -0.027(2) 0.0033(18)
F3 0.097(4) 0.139(4) 0.145(4) -0.021(3) -0.022(3) -0.028(3)
F4 0.081(5) 0.087(6) 0.170(10) -0.085(7) -0.021(5) 0.012(3)
F5 0.094(9) 0.184(12) 0.112(4) -0.084(5) -0.026(5) -0.001(6)
F6 0.129(9) 0.096(6) 0.171(9) -0.015(7) -0.035(7) -0.021(5)
F7 0.119(8) 0.148(6) 0.174(12) -0.101(8) -0.055(7) 0.070(6)
F8 0.150(8) 0.075(5) 0.132(6) -0.069(5) -0.068(6) 0.032(5)
C1 0.039(2) 0.073(4) 0.083(4) -0.051(3) -0.001(2) 0.000(2)
C2 0.051(3) 0.103(5) 0.093(5) -0.068(4) -0.009(3) 0.017(3)
C3 0.043(3) 0.073(4) 0.080(4) -0.042(3) -0.002(2) -0.002(2)
C4 0.051(2) 0.056(3) 0.076(3) -0.031(3) -0.008(2) -0.011(2)
C5 0.071(3) 0.064(4) 0.068(3) -0.037(3) -0.013(2) 0.003(3)
C6 0.053(2) 0.066(3) 0.076(2) -0.046(2) -0.006(2) 0.002(2)
C7 0.059(3) 0.070(4) 0.074(3) -0.018(3) -0.013(2) -0.012(3)
C8 0.068(4) 0.139(8) 0.088(5) -0.036(5) -0.029(3) 0.023(5)
C9 0.073(4) 0.157(9) 0.107(5) -0.034(6) -0.040(4) 0.015(5)
C10 0.073(4) 0.187(10) 0.080(4) -0.004(5) -0.025(3) -0.032(5)
C11 0.075(4) 0.201(11) 0.079(5) -0.030(6) -0.017(3) -0.047(5)
C12 0.074(4) 0.122(7) 0.084(4) -0.040(5) -0.016(3) -0.023(4)
C13 0.077(3) 0.081(4) 0.069(3) -0.037(3) -0.007(2) 0.030(3)
C14 0.067(5) 0.081(7) 0.071(4) -0.046(6) -0.016(4) 0.027(6)
C15 0.057(4) 0.066(6) 0.092(4) -0.047(6) -0.004(3) 0.006(5)
C16 0.037(5) 0.098(8) 0.090(4) -0.050(6) 0.004(3) 0.002(5)
C17 0.051(3) 0.104(5) 0.098(4) -0.066(4) 0.000(2) 0.013(3)
C18 0.041(3) 0.178(10) 0.126(5) -0.101(7) -0.013(3) 0.024(4)
C19 0.055(3) 0.095(7) 0.094(4) -0.062(6) -0.010(3) 0.001(5)
C20 0.060(4) 0.115(9) 0.096(6) -0.061(7) -0.022(4) 0.013(6)
C21 0.077(4) 0.138(11) 0.103(6) -0.084(8) -0.023(4) 0.012(7)
C22 0.076(4) 0.140(11) 0.097(6) -0.071(8) -0.013(4) 0.021(7)
C23 0.067(5) 0.119(9) 0.092(6) -0.055(7) 0.000(4) -0.008(6)
C24 0.051(3) 0.093(7) 0.086(5) -0.047(6) -0.015(3) 0.017(5)
C25 0.030(2) 0.102(4) 0.087(3) -0.057(2) -0.0088(19) -0.003(2)
C26 0.047(4) 0.190(9) 0.082(4) -0.041(4) -0.015(3) -0.023(4)
C27 0.052(4) 0.236(12) 0.096(6) -0.005(6) -0.028(4) -0.038(5)
C28 0.047(4) 0.206(11) 0.099(5) -0.001(5) -0.027(4) -0.029(5)
C29 0.038(3) 0.113(6) 0.095(4) -0.029(3) -0.020(3) -0.007(3)
C30 0.030(2) 0.087(4) 0.090(4) -0.050(3) -0.012(2) 0.002(2)
C31 0.034(3) 0.084(3) 0.111(3) -0.053(2) -0.011(3) -0.010(2)
C32 0.050(3) 0.094(4) 0.105(4) -0.047(3) -0.018(3) -0.011(3)
C33 0.062(4) 0.098(4) 0.119(5) -0.033(4) -0.028(4) -0.021(4)
C34 0.058(4) 0.099(4) 0.144(6) -0.031(5) -0.006(4) -0.019(4)
C35 0.071(5) 0.075(4) 0.138(7) -0.030(4) 0.011(4) -0.014(3)
C36 0.050(4) 0.080(3) 0.135(6) -0.050(3) 0.006(3) -0.015(3)
C37 0.044(2) 0.076(3) 0.067(3) -0.051(3) -0.0119(17) -0.0012(18)
C38 0.043(3) 0.073(3) 0.070(4) -0.043(3) -0.016(2) -0.003(2)
C39 0.054(3) 0.069(3) 0.078(4) -0.047(3) -0.016(2) -0.001(2)
C40 0.063(3) 0.075(3) 0.069(4) -0.046(3) -0.009(2) 0.001(3)
C41 0.046(3) 0.078(3) 0.069(4) -0.047(3) -0.007(2) -0.001(2)
C42 0.035(2) 0.072(3) 0.075(4) -0.051(3) -0.0154(18) 0.0020(18)
C43 0.040(3) 0.071(2) 0.069(3) -0.041(2) -0.007(2) -0.005(2)
C44 0.060(4) 0.082(3) 0.070(3) -0.041(3) -0.010(3) -0.015(3)
C45 0.072(4) 0.093(3) 0.069(4) -0.030(3) -0.018(3) -0.014(4)
C46 0.060(4) 0.076(3) 0.086(3) -0.025(3) -0.019(3) -0.015(3)
C47 0.045(3) 0.069(2) 0.085(3) -0.041(2) -0.009(3) -0.009(3)
C48 0.032(2) 0.076(2) 0.078(2) -0.0474(18) -0.013(2) 0.001(2)
C49 0.048(3) 0.076(3) 0.081(4) -0.053(3) -0.010(2) 0.003(2)
C50 0.055(3) 0.077(4) 0.102(5) -0.052(4) 0.001(3) 0.009(3)
C51 0.084(5) 0.085(5) 0.127(7) -0.065(5) 0.016(4) 0.004(3)
C52 0.086(5) 0.087(5) 0.125(7) -0.069(5) 0.003(4) 0.000(3)
C53 0.063(4) 0.101(5) 0.124(6) -0.081(5) -0.011(3) -0.008(3)
C54 0.058(4) 0.103(5) 0.124(6) -0.083(5) 0.000(3) -0.017(3)
C55 0.0322(16) 0.065(3) 0.085(3) -0.040(3) -0.0129(16) -0.0046(19)
C56 0.036(2) 0.063(3) 0.097(3) -0.053(3) -0.005(2) -0.004(2)
C57 0.035(2) 0.060(4) 0.139(5) -0.062(4) 0.002(3) 0.000(2)
C58 0.038(3) 0.055(4) 0.161(5) -0.030(4) -0.021(2) 0.004(3)
C59 0.051(3) 0.071(4) 0.125(4) 0.000(4) -0.033(3) -0.016(3)
C60 0.046(2) 0.089(5) 0.086(3) -0.020(4) -0.018(2) -0.016(3)
P4 0.054(2) 0.068(2) 0.102(3) -0.0475(19) -0.015(2) -0.012(2)
F9 0.077(4) 0.153(7) 0.214(11) -0.144(7) -0.023(6) 0.019(5)
F10 0.112(7) 0.211(10) 0.215(12) -0.159(9) -0.019(10) -0.051(9)
F11 0.119(9) 0.158(9) 0.124(6) -0.106(5) -0.036(7) 0.015(7)
F12 0.076(4) 0.193(12) 0.102(7) -0.052(7) -0.003(4) 0.033(5)
F13 0.203(14) 0.111(8) 0.184(10) 0.014(7) 0.002(10) -0.005(8)
F14 0.094(9) 0.141(11) 0.083(7) -0.086(8) -0.022(6) 0.051(8)
C61 0.035(6) 0.047(7) 0.037(6) -0.014(5) -0.004(4) 0.013(5)
C62 0.064(10) 0.138(15) 0.056(9) -0.061(9) -0.022(7) 0.048(9)
C63 0.048(8) 0.073(10) 0.050(7) -0.032(7) -0.017(5) 0.029(7)
C64 0.025(5) 0.026(6) 0.052(6) -0.015(5) -0.006(4) 0.006(4)
C65 0.052(8) 0.154(15) 0.081(8) -0.092(9) -0.030(8) 0.043(9)
C66 0.053(8) 0.064(9) 0.057(7) -0.039(7) -0.016(6) 0.029(6)
C67 0.060(9) 0.096(12) 0.073(8) -0.060(8) -0.011(7) 0.035(8)
C68 0.011(4) 0.038(7) 0.052(8) -0.027(6) -0.006(4) -0.009(4)
C69 0.008(5) 0.053(9) 0.068(9) -0.035(8) -0.002(5) 0.000(5)

loop_
_atom_type_symbol
_atom_type_scat_dispersion_real
_atom_type_scat_dispersion_imag
_atom_type_scat_Cromer_Mann_a1
_atom_type_scat_Cromer_Mann_b1
_atom_type_scat_Cromer_Mann_a2
_atom_type_scat_Cromer_Mann_b2
_atom_type_scat_Cromer_Mann_a3
_atom_type_scat_Cromer_Mann_b3
_atom_type_scat_Cromer_Mann_a4
_atom_type_scat_Cromer_Mann_b4
_atom_type_scat_Cromer_Mann_c
_atom_type_scat_source
C 0.0181 0.0091 2.3100 20.8439 1.0200 10.2075 1.5886 0.5687 0.8650 51.6512 0.2156 'International Tables Vol C 4.2.6.8 and 6.1.1.4'
H 0.0000 0.0000 0.4930 10.5109 0.3229 26.1257 0.1402 3.1424 0.0408 57.7998 0.0030 'International Tables Vol C 4.2.6.8 and 6.1.1.4'
N 0.0311 0.0180 12.2126 0.0057 3.1322 9.8933 2.0125 28.9975 1.1663 0.5826 -11.5290 'International Tables Vol C 4.2.6.8 and 6.1.1.4'
O 0.0492 0.0322 3.0485 13.2771 2.2868 5.7011 1.5463 0.3239 0.8670 32.9089 0.2508 'International Tables Vol C 4.2.6.8 and 6.1.1.4'
F 0.0727 0.0534 3.5392 10.2825 2.6412 4.2944 1.5170 0.2615 1.0243 26.1476 0.2776 'International Tables Vol C 4.2.6.8 and 6.1.1.4'
P 0.2955 0.4335 6.4345 1.9067 4.1791 27.1570 1.7800 0.5260 1.4908 68.1645 1.1149 'International Tables Vol C 4.2.6.8 and 6.1.1.4'
Cu -1.9646 0.5888 13.3380 3.5828 7.1676 0.2470 5.6158 11.3966 1.6735 64.8126 1.1910 'International Tables Vol C 4.2.6.8 and 6.1.1.4'

loop_
_geom_angle_atom_site_label_1
_geom_angle_site_symmetry_1
_geom_angle_atom_site_label_2
_geom_angle_atom_site_label_3
_geom_angle
_geom_angle_publ_flag
N1 . Cu1 N2 78.5(2) yes
N1 . Cu1 P1 123.71(15) yes
N2 . Cu1 P1 120.00(16) yes
N1 . Cu1 P2 104.32(15) yes
N2 . Cu1 P2 116.27(17) yes
P1 . Cu1 P2 110.37(8) yes
Cu1 . N1 C1 127.7(5) yes
Cu1 . N1 C6 111.0(4) yes
C1 . N1 C6 117.2(5) yes
Cu1 . N2 C13 111.9(4) yes
Cu1 . N2 C17 130.1(5) yes
C13 . N2 C17 117.9(6) yes
C42 . O1 C43 121.8(4) yes
Cu1 . P1 C25 113.5(2) yes
Cu1 . P1 C31 119.3(2) yes
C25 . P1 C31 104.6(3) yes
Cu1 . P1 C37 115.43(18) yes
C25 . P1 C37 103.0(3) yes
C31 . P1 C37 98.7(3) yes
Cu1 . P2 C48 113.2(2) yes
Cu1 . P2 C49 118.0(2) yes
C48 . P2 C49 104.1(3) yes
Cu1 . P2 C55 115.5(2) yes
C48 . P2 C55 103.0(3) yes
C49 . P2 C55 101.1(3) yes
F3 . P3 F4 91.3(4) yes
F3 . P3 F5 90.9(4) yes
F4 . P3 F5 90.4(4) yes
F3 . P3 F6 178.1(5) yes
F4 . P3 F6 89.8(4) yes
F5 . P3 F6 90.7(5) yes
F3 . P3 F7 89.3(4) yes
F4 . P3 F7 179.4(5) yes
F5 . P3 F7 89.8(4) yes
F6 . P3 F7 89.6(4) yes
F3 . P3 F8 88.0(4) yes
F4 . P3 F8 90.6(4) yes
F5 . P3 F8 178.5(5) yes
F6 . P3 F8 90.4(4) yes
F7 . P3 F8 89.2(4) yes
N1 . C1 C2 115.0(6) yes
N1 . C1 C3 123.1(6) yes
C2 . C1 C3 121.8(5) yes
C1 . C2 H21 109.4 no
C1 . C2 H22 109.2 no
H21 . C2 H22 109.5 no
C1 . C2 H23 109.7 no
H21 . C2 H23 109.5 no
H22 . C2 H23 109.5 no
C1 . C3 C4 119.5(6) yes
C1 . C3 H31 120.5 no
C4 . C3 H31 120.0 no
C3 . C4 C5 118.2(6) yes
C3 . C4 C7 119.0(6) yes
C5 . C4 C7 122.8(6) yes
C4 . C5 C6 119.3(6) yes
C4 . C5 H51 120.4 no
C6 . C5 H51 120.3 no
C5 . C6 N1 122.5(6) yes
C5 . C6 C13 123.8(6) yes
N1 . C6 C13 113.6(6) yes
C4 . C7 C8 121.3(7) yes
C4 . C7 C12 122.1(7) yes
C8 . C7 C12 116.7(7) yes
C7 . C8 C9 121.5(9) yes
C7 . C8 H81 119.4 no
C9 . C8 H81 119.0 no
C8 . C9 C10 118.1(10) yes
C8 . C9 H91 121.1 no
C10 . C9 H91 120.7 no
F1 . C10 C9 118.4(11) yes
F1 . C10 C11 118.4(10) yes
C9 . C10 C11 123.2(9) yes
C10 . C11 C12 119.0(9) yes
C10 . C11 H111 120.4 no
C12 . C11 H111 120.6 no
C7 . C12 C11 121.4(9) yes
C7 . C12 H121 119.5 no
C11 . C12 H121 119.1 no
C6 . C13 N2 116.4(6) yes
C6 . C13 C14 126.0(8) yes
N2 . C13 C14 115.8(7) yes
C13 . C14 C15 123.7(10) yes
C13 . C14 H141 118.2 no
C15 . C14 H141 118.1 no
C14 . C15 C16 116.1(10) yes
C14 . C15 C19 121.3(11) yes
C16 . C15 C19 122.6(10) yes
C15 . C16 C17 117.8(10) yes
C15 . C16 H161 121.4 no
C17 . C16 H161 120.8 no
N2 . C17 C16 128.3(9) yes
N2 . C17 C18 115.5(6) yes
C16 . C17 C18 116.0(8) yes
C17 . C18 H181 109.0 no
C17 . C18 H182 109.3 no
H181 . C18 H182 109.5 no
C17 . C18 H183 110.1 no
H181 . C18 H183 109.5 no
H182 . C18 H183 109.5 no
C15 . C19 C20 119.3(10) yes
C15 . C19 C24 119.4(10) yes
C20 . C19 C24 121.2(11) yes
C19 . C20 C21 118.2(12) yes
C19 . C20 H201 121.3 no
C21 . C20 H201 120.5 no
C20 . C21 C22 117.7(11) yes
C20 . C21 H211 120.5 no
C22 . C21 H211 121.8 no
F2 . C22 C21 118.0(12) yes
F2 . C22 C23 116.6(12) yes
C21 . C22 C23 125.2(13) yes
C22 . C23 C24 115.0(12) yes
C22 . C23 H231 122.4 no
C24 . C23 H231 122.6 no
C19 . C24 C23 122.3(10) yes
C19 . C24 H241 118.7 no
C23 . C24 H241 119.0 no
P1 . C25 C26 117.2(5) yes
P1 . C25 C30 124.6(6) yes
C26 . C25 C30 118.2(7) yes
C25 . C26 C27 121.4(7) yes
C25 . C26 H261 119.6 no
C27 . C26 H261 119.0 no
C26 . C27 C28 119.6(9) yes
C26 . C27 H271 106.8 no
C28 . C27 H271 106.3 no
C26 . C27 H272 107.1 no
C28 . C27 H272 107.4 no
H271 . C27 H272 109.5 no
C27 . C28 C29 118.7(9) yes
C27 . C28 H281 121.0 no
C29 . C28 H281 120.3 no
C28 . C29 C30 121.1(7) yes
C28 . C29 H291 119.4 no
C30 . C29 H291 119.5 no
C25 . C30 C29 120.9(7) yes
C25 . C30 H301 119.8 no
C29 . C30 H301 119.3 no
P1 . C31 C32 123.4(6) yes
P1 . C31 C36 122.4(6) yes
C32 . C31 C36 114.1(8) yes
C31 . C32 C33 124.4(8) yes
C31 . C32 H321 118.0 no
C33 . C32 H321 117.7 no
C32 . C33 C34 118.9(9) yes
C32 . C33 H331 120.4 no
C34 . C33 H331 120.8 no
C33 . C34 C35 121.1(11) yes
C33 . C34 H341 119.4 no
C35 . C34 H341 119.5 no
C34 . C35 C36 120.3(9) yes
C34 . C35 H351 119.7 no
C36 . C35 H351 120.0 no
C35 . C36 C31 121.1(8) yes
C35 . C36 H361 118.6 no
C31 . C36 H361 120.3 no
P1 . C37 C38 122.9(5) yes
P1 . C37 C42 118.5(4) yes
C38 . C37 C42 118.6(5) yes
C37 . C38 C39 119.6(6) yes
C37 . C38 H381 120.2 no
C39 . C38 H381 120.2 no
C38 . C39 C40 121.4(6) yes
C38 . C39 H391 119.5 no
C40 . C39 H391 119.1 no
C39 . C40 C41 120.7(6) yes
C39 . C40 H401 119.9 no
C41 . C40 H401 119.4 no
C40 . C41 C42 118.1(6) yes
C40 . C41 H411 121.0 no
C42 . C41 H411 120.8 no
O1 . C42 C37 119.3(5) yes
O1 . C42 C41 118.8(5) yes
C37 . C42 C41 121.5(6) yes
O1 . C43 C44 124.5(5) yes
O1 . C43 C48 113.0(5) yes
C44 . C43 C48 122.4(7) yes
C43 . C44 C45 119.8(6) yes
C43 . C44 H441 119.9 no
C45 . C44 H441 120.3 no
C44 . C45 C46 119.3(7) yes
C44 . C45 H451 119.8 no
C46 . C45 H451 120.9 no
C45 . C46 C47 121.7(7) yes
C45 . C46 H461 118.9 no
C47 . C46 H461 119.3 no
C46 . C47 C48 120.3(6) yes
C46 . C47 H471 120.1 no
C48 . C47 H471 119.7 no
P2 . C48 C47 124.6(4) yes
P2 . C48 C43 118.7(5) yes
C47 . C48 C43 116.5(6) yes
P2 . C49 C50 118.8(5) yes
P2 . C49 C54 122.7(5) yes
C50 . C49 C54 118.2(6) yes
C49 . C50 C51 121.1(7) yes
C49 . C50 H501 119.4 no
C51 . C50 H501 119.5 no
C50 . C51 C52 119.1(7) yes
C50 . C51 H511 120.6 no
C52 . C51 H511 120.2 no
C51 . C52 C53 121.7(7) yes
C51 . C52 H521 119.3 no
C53 . C52 H521 119.1 no
C52 . C53 C54 119.7(8) yes
C52 . C53 H531 120.0 no
C54 . C53 H531 120.3 no
C53 . C54 C49 120.1(7) yes
C53 . C54 H541 120.0 no
C49 . C54 H541 119.9 no
P2 . C55 C56 123.7(5) yes
P2 . C55 C60 117.2(5) yes
C56 . C55 C60 119.1(6) yes
C55 . C56 C57 120.2(7) yes
C55 . C56 H561 119.5 no
C57 . C56 H561 120.3 no
C56 . C57 C58 119.7(7) yes
C56 . C57 H571 119.7 no
C58 . C57 H571 120.6 no
C57 . C58 C59 121.0(6) yes
C57 . C58 H581 119.3 no
C59 . C58 H581 119.7 no
C58 . C59 C60 119.0(8) yes
C58 . C59 H591 120.3 no
C60 . C59 H591 120.7 no
C59 . C60 C55 121.0(8) yes
C59 . C60 H601 119.5 no
C55 . C60 H601 119.5 no
F3 . P4 F9 93.3(7) yes
F3 . P4 F10 102.6(9) yes
F9 . P4 F10 91.7(8) yes
F3 . P4 F11 84.9(7) yes
F9 . P4 F11 91.5(7) yes
F10 . P4 F11 171.7(10) yes
F3 . P4 F12 85.2(7) yes
F9 . P4 F12 178.2(9) yes
F10 . P4 F12 87.7(9) yes
F11 . P4 F12 89.4(7) yes
F3 . P4 F13 168.3(9) yes
F9 . P4 F13 93.6(10) yes
F10 . P4 F13 86.7(12) yes
F11 . P4 F13 85.5(10) yes
F12 . P4 F13 88.0(10) yes
C63 . C61 C64 120.6(12) yes
C63 . C61 C66 119.2(14) yes
C64 . C61 C66 120.0(12) yes
C63 . C62 C65 121.7(17) yes
C63 . C62 H621 119.7 no
C65 . C62 H621 118.6 no
C62 . C63 C61 119.3(14) yes
C62 . C63 H631 120.0 no
C61 . C63 H631 120.7 no
C61 . C64 C68 120.1(11) yes
C61 . C64 C69 120.7(11) yes
C68 . C64 C69 118.8(12) yes
F14 . C65 C62 121.0(16) yes
F14 . C65 C67 112.9(16) yes
C62 . C65 C67 120.5(16) yes
C61 . C66 C67 120.9(15) yes
C61 . C66 H661 119.1 no
C67 . C66 H661 119.9 no
H661 2_755 C67 C65 137.4 no
H661 2_755 C67 C66 90.1 no
C65 . C67 C66 113.4(16) yes
H661 2_755 C67 H671 47.2 no
C65 . C67 H671 123.8 no
C66 . C67 H671 122.8 no
C13 . C68 C64 109.5(10) yes
C13 . C68 H681 124.7 no
C64 . C68 H681 125.8 no
C17 . C69 C64 128.1(11) yes
C17 . C69 H691 116.0 no
C64 . C69 H691 115.9 no
H1 . O2 H2 109.5 no
H4 . O3 H5 109.5 no
C67 2_755 H661 C66 129.0 no

loop_
_geom_bond_atom_site_label_1
_geom_bond_atom_site_label_2
_geom_bond_site_symmetry_2
_geom_bond_distance
_geom_bond_publ_flag
Cu1 N1 . 2.099(6) yes
Cu1 N2 . 2.097(5) yes
Cu1 P1 . 2.2523(15) yes
Cu1 P2 . 2.297(2) yes
F1 C10 . 1.341(10) yes
F2 C22 . 1.351(16) yes
N1 C1 . 1.354(7) yes
N1 C6 . 1.351(8) yes
N2 C13 . 1.346(9) yes
N2 C17 . 1.351(8) yes
O1 C42 . 1.398(7) yes
O1 C43 . 1.392(8) yes
P1 C25 . 1.818(7) yes
P1 C31 . 1.844(8) yes
P1 C37 . 1.833(6) yes
P2 C48 . 1.828(7) yes
P2 C49 . 1.826(6) yes
P2 C55 . 1.839(6) yes
P3 F3 . 1.569(6) yes
P3 F4 . 1.566(6) yes
P3 F5 . 1.566(6) yes
P3 F6 . 1.561(7) yes
P3 F7 . 1.579(6) yes
P3 F8 . 1.575(6) yes
C1 C2 . 1.502(9) yes
C1 C3 . 1.368(9) yes
C2 H21 . 0.950 no
C2 H22 . 0.950 no
C2 H23 . 0.950 no
C3 C4 . 1.402(9) yes
C3 H31 . 0.950 no
C4 C5 . 1.372(9) yes
C4 C7 . 1.478(9) yes
C5 C6 . 1.401(9) yes
C5 H51 . 0.950 no
C6 C13 . 1.500(9) yes
C7 C8 . 1.417(12) yes
C7 C12 . 1.382(11) yes
C8 C9 . 1.398(11) yes
C8 H81 . 0.950 no
C9 C10 . 1.318(15) yes
C9 H91 . 0.950 no
C10 C11 . 1.381(16) yes
C11 C12 . 1.372(12) yes
C11 H111 . 0.950 no
C12 H121 . 0.950 no
C13 C14 . 1.354(13) yes
C14 C15 . 1.447(15) yes
C14 H141 . 0.950 no
C15 C16 . 1.331(18) yes
C15 C19 . 1.493(16) yes
C16 C17 . 1.284(13) yes
C16 H161 . 0.950 no
C17 C18 . 1.543(12) yes
C18 H181 . 0.950 no
C18 H182 . 0.950 no
C18 H183 . 0.950 no
C19 C20 . 1.382(15) yes
C19 C24 . 1.406(15) yes
C20 C21 . 1.440(19) yes
C20 H201 . 0.950 no
C21 C22 . 1.37(2) yes
C21 H211 . 0.950 no
C22 C23 . 1.409(19) yes
C23 C24 . 1.382(17) yes
C23 H231 . 0.950 no
C24 H241 . 0.950 no
C25 C26 . 1.367(13) yes
C25 C30 . 1.408(8) yes
C26 C27 . 1.388(15) yes
C26 H261 . 0.950 no
C27 C28 . 1.413(11) yes
C27 H271 . 0.950 no
C27 H272 . 0.950 no
C28 C29 . 1.371(13) yes
C28 H281 . 0.950 no
C29 C30 . 1.367(11) yes
C29 H291 . 0.950 no
C30 H301 . 0.950 no
C31 C32 . 1.423(10) yes
C31 C36 . 1.384(11) yes
C32 C33 . 1.337(12) yes
C32 H321 . 0.950 no
C33 C34 . 1.383(14) yes
C33 H331 . 0.950 no
C34 C35 . 1.313(15) yes
C34 H341 . 0.950 no
C35 C36 . 1.431(14) yes
C35 H351 . 0.950 no
C36 H361 . 0.950 no
C37 C38 . 1.396(9) yes
C37 C42 . 1.397(9) yes
C38 C39 . 1.376(9) yes
C38 H381 . 0.950 no
C39 C40 . 1.368(10) yes
C39 H391 . 0.950 no
C40 C41 . 1.389(9) yes
C40 H401 . 0.950 no
C41 C42 . 1.394(8) yes
C41 H411 . 0.950 no
C43 C44 . 1.383(9) yes
C43 C48 . 1.397(8) yes
C44 C45 . 1.372(11) yes
C44 H441 . 0.950 no
C45 C46 . 1.386(11) yes
C45 H451 . 0.950 no
C46 C47 . 1.365(10) yes
C46 H461 . 0.950 no
C47 C48 . 1.424(10) yes
C47 H471 . 0.950 no
C49 C50 . 1.387(9) yes
C49 C54 . 1.366(10) yes
C50 C51 . 1.388(10) yes
C50 H501 . 0.950 no
C51 C52 . 1.354(13) yes
C51 H511 . 0.950 no
C52 C53 . 1.336(12) yes
C52 H521 . 0.950 no
C53 C54 . 1.416(10) yes
C53 H531 . 0.950 no
C54 H541 . 0.950 no
C55 C56 . 1.359(9) yes
C55 C60 . 1.390(10) yes
C56 C57 . 1.405(8) yes
C56 H561 . 0.950 no
C57 C58 . 1.366(13) yes
C57 H571 . 0.950 no
C58 C59 . 1.364(13) yes
C58 H581 . 0.950 no
C59 C60 . 1.391(10) yes
C59 H591 . 0.950 no
C60 H601 . 0.950 no
P4 F9 . 1.549(12) yes
P4 F10 . 1.496(10) yes
P4 F11 . 1.586(11) yes
P4 F12 . 1.605(13) yes
P4 F13 . 1.576(16) yes
F14 C65 . 1.436(18) yes
C61 C63 . 1.30(2) yes
C61 C64 . 1.521(18) yes
C61 C66 . 1.43(2) yes
C62 C63 . 1.40(2) yes
C62 C65 . 1.26(3) yes
C62 H621 . 0.950 no
C63 H631 . 0.950 no
C64 C68 . 1.402(16) yes
C64 C69 . 1.37(2) yes
C65 C67 . 1.44(3) yes
C66 C67 . 1.40(2) yes
C66 H661 . 0.950 no
C67 H661 2_755 1.184 no
C67 H671 . 0.950 no
C68 H681 . 0.950 no
C69 H691 . 0.950 no
O2 H1 . 0.900 no
O2 H2 . 0.900 no
O3 H4 . 0.900 no
O3 H5 . 0.900 no
